data_1556087
loop_
_publ_author_name
'Ma, Howard Z.'
'McKay, Alasdair I.'
'Mravak, Antonija'
'Scholz, Michael S.'
'White, Jonathan M.'
'Mulder, Roger J.'
'Bieske, Evan J.'
'Bona\<ci\'c-Kouteck\'y, Vlasta'
'O'Hair, Richard A. J.'

_publ_section_title
;
 Structural characterization and gas-phase studies of the [Ag10H8(L)6]2+
 nanocluster dication
;
_journal_name_full Nanoscale
_journal_paper_doi 10.1039/C9NR08321A
_journal_year 2019
_chemical_formula_moiety 'C36 H31.5 Ag N1.5 P3, C H2 Cl2, N0.5 O1.5'
_chemical_formula_sum 'C37 H33.5 Ag Cl2 N2 O1.5 P3'
_chemical_formula_weight 801.84
_chemical_name_systematic '[Ag2(dppa)3](NO3)2'
_chemical_properties_physical
Air-sensitive,Moisture-sensitive,Heat-sensitive,Oxygen-sensitive,Light-sensitive,Photo-sensitive
_space_group_crystal_system monoclinic
_space_group_IT_number 13
_space_group_name_Hall '-P 2yc'
_space_group_name_H-M_alt 'P 1 2/c 1'
_atom_sites_solution_hydrogens geom
_atom_sites_solution_primary dual
_audit_creation_date 2019-01-10
_audit_creation_method
;
Olex2 1.2
(compiled 2018.05.29 svn.r3508 for OlexSys, GUI svn.r5506)
;
_audit_update_record
;
2019-05-29 deposited with the CCDC.	2019-11-14 downloaded from the CCDC.
;
_cell_angle_alpha 90
_cell_angle_beta 89.9750(10)
_cell_angle_gamma 90
_cell_formula_units_Z 4
_cell_length_a 12.74130(10)
_cell_length_b 12.92340(10)
_cell_length_c 20.95380(10)
_cell_measurement_reflns_used 24292
_cell_measurement_temperature 100.01(10)
_cell_measurement_theta_max 77.7740
_cell_measurement_theta_min 3.4140
_cell_volume 3450.27(4)
_computing_cell_refinement 'CrysAlisPro 1.171.39.46 (Rigaku OD, 2018)'
_computing_data_collection 'CrysAlisPro 1.171.39.46 (Rigaku OD, 2018)'
_computing_data_reduction 'CrysAlisPro 1.171.39.46 (Rigaku OD, 2018)'
_computing_molecular_graphics 'Olex2 (Dolomanov et al., 2009)'
_computing_publication_material 'Olex2 (Dolomanov et al., 2009)'
_computing_structure_refinement 'ShelXL (Sheldrick, 2015)'
_computing_structure_solution 'ShelXT (Sheldrick, 2015)'
_diffrn_ambient_environment N~2~
_diffrn_ambient_temperature 100.01(10)
_diffrn_detector 'CCD plate'
_diffrn_detector_type HyPix
_diffrn_measured_fraction_theta_full 1.000
_diffrn_measured_fraction_theta_max 0.986
_diffrn_measurement_details
;
List of Runs (angles in degrees, time in seconds):

  # Type    Start    End  Width  t~exp~   \w     \q     \k     \f   Frames
#--------------------------------------------------------------------------
  1  \w    -29.00  17.00   0.50    1.00    --  -48.30  38.00  60.00   92
  2  \w    -75.00 -50.00   0.50    3.00    --  -86.25 113.00 175.00   50
  3  \w    -85.00 -21.00   0.50    1.00    --  -48.30 113.00 175.00  128
  4  \w     39.00  71.00   0.50    1.00    --   48.30-113.00  84.00   64
  5  \w     61.00  87.00   0.50    3.00    --  107.75-113.00  84.00   52
  6  \w     64.00 109.00   0.50    3.00    --  107.75-125.00 150.00   90
  7  \w     41.00  67.00   0.50    3.00    --  107.75 -45.00  30.00   52
  8  \w     41.00  72.00   0.50    3.00    --  107.75 -45.00 -30.00   62
  9  \w     59.00  97.00   0.50    3.00    --  107.75 -61.00 -60.00   76
 10  \w     73.00 127.00   0.50    3.00    --  107.75 -77.00   0.00  108
 11  \w     76.00 118.00   0.50    3.00    --  107.75 -15.00   0.00   84
 12  \w    102.00 177.00   0.50    3.00    --  107.75  15.00   0.00  150
 13  \w    153.00 178.00   0.50    3.00    --  107.75  77.00-150.00   50
 14  \w     86.00 129.00   0.50    3.00    --  107.75  77.00-150.00   86
 15  \w     50.00 114.00   0.50    3.00    --  107.75 -15.00-180.00  128
 16  \w     39.00  71.00   0.50    3.00    --  107.75 -30.00-120.00   64
 17  \w     38.00  63.00   0.50    3.00    --  107.75 -45.00-150.00   50
 18  \w     36.00  65.00   0.50    3.00    --  107.75 -30.00 -90.00   58
 19  \w     44.00  71.00   0.50    3.00    --  107.75 -30.00 -30.00   54
 20  \w     40.00  66.00   0.50    3.00    --  107.75 -30.00  30.00   52
 21  \w     36.00  63.00   0.50    3.00    --  107.75 -30.00   0.00   54
 22  \w     34.00  73.00   0.50    3.00    --  107.75 -15.00   0.00   78
 23  \w     37.00  70.00   0.50    3.00    --  107.75 -30.00  60.00   66
 24  \w     52.00 108.00   0.50    3.00    --  107.75 -94.00 -30.00  112
 25  \w     75.00 104.00   0.50    3.00    --  107.75 -61.00 -30.00   58
 26  \w     41.00  72.00   0.50    3.00    --  107.75 -61.00 -30.00   62
 27  \w     40.00  71.00   0.50    3.00    --  107.75 -30.00-150.00   62
 28  \w    106.00 132.00   0.50    3.00    --  107.75 125.00 150.00   52
 29  \w    110.00 136.00   0.50    3.00    --  107.75 113.00 175.00   52
 30  \w   -109.00 -83.00   0.50    1.00    --  -48.30-125.00-120.00   52
 31  \w   -115.00 -77.00   0.50    1.00    --  -48.30-125.00-150.00   76
 32  \w   -137.00 -91.00   0.50    3.00    --  -86.25-113.00  84.00   92
 33  \w   -119.00 -28.00   0.50    1.00    --  -48.30 -77.00  90.00  182
;
_diffrn_measurement_device 'four-circle diffractometer'
_diffrn_measurement_device_type 'XtaLAB Synergy, Dualflex, HyPix'
_diffrn_measurement_method '\w scans'
_diffrn_orient_matrix_type 'CrysAlisPro convention (1999,Acta A55,543-557)'
_diffrn_orient_matrix_UB_11 0.0227195000
_diffrn_orient_matrix_UB_12 0.0897606000
_diffrn_orient_matrix_UB_13 -0.0462719000
_diffrn_orient_matrix_UB_21 0.0453928000
_diffrn_orient_matrix_UB_22 0.0642170000
_diffrn_orient_matrix_UB_23 0.0555061000
_diffrn_orient_matrix_UB_31 0.1097444000
_diffrn_orient_matrix_UB_32 -0.0451095000
_diffrn_orient_matrix_UB_33 -0.0134532000
_diffrn_radiation_monochromator mirror
_diffrn_radiation_probe x-ray
_diffrn_radiation_type CuK\a
_diffrn_radiation_wavelength 1.54184
_diffrn_reflns_av_R_equivalents 0.0358
_diffrn_reflns_av_unetI/netI 0.0243
_diffrn_reflns_Laue_measured_fraction_full 1.000
_diffrn_reflns_Laue_measured_fraction_max 0.986
_diffrn_reflns_limit_h_max 16
_diffrn_reflns_limit_h_min -12
_diffrn_reflns_limit_k_max 16
_diffrn_reflns_limit_k_min -16
_diffrn_reflns_limit_l_max 26
_diffrn_reflns_limit_l_min -26
_diffrn_reflns_number 30543
_diffrn_reflns_point_group_measured_fraction_full 1.000
_diffrn_reflns_point_group_measured_fraction_max 0.986
_diffrn_reflns_theta_full 67.684
_diffrn_reflns_theta_max 78.073
_diffrn_reflns_theta_min 3.420
_diffrn_source 'micro-focus sealed X-ray tube'
_diffrn_source_type 'PhotonJet (Cu) X-ray Source'
_exptl_absorpt_coefficient_mu 7.706
_exptl_absorpt_correction_T_max 1.00000
_exptl_absorpt_correction_T_min 0.77847
_exptl_absorpt_correction_type multi-scan
_exptl_absorpt_process_details
;
CrysAlisPro 1.171.39.46 (Rigaku Oxford Diffraction, 2018)
Empirical absorption correction using spherical harmonics,
 implemented in SCALE3 ABSPACK scaling algorithm.
;
_exptl_crystal_colour yellow
_exptl_crystal_colour_primary yellow
_exptl_crystal_density_diffrn 1.544
_exptl_crystal_description prism
_exptl_crystal_F_000 1630
_exptl_crystal_recrystallization_method 'Re-crystallisation from solvent: dichloromethane and pentane'
_exptl_crystal_size_max 0.05
_exptl_crystal_size_mid 0.05
_exptl_crystal_size_min 0.05
_refine_diff_density_max 0.657
_refine_diff_density_min -1.122
_refine_diff_density_rms 0.093
_refine_ls_extinction_method none
_refine_ls_goodness_of_fit_ref 1.078
_refine_ls_hydrogen_treatment constr
_refine_ls_matrix_type full
_refine_ls_number_parameters 431
_refine_ls_number_reflns 7282
_refine_ls_number_restraints 0
_refine_ls_restrained_S_all 1.078
_refine_ls_R_factor_all 0.0376
_refine_ls_R_factor_gt 0.0368
_refine_ls_shift/su_max 0.000
_refine_ls_shift/su_mean 0.000
_refine_ls_structure_factor_coef Fsqd
_refine_ls_weighting_details 'w=1/[\s^2^(Fo^2^)+(0.0563P)^2^+5.2490P] where P=(Fo^2^+2Fc^2^)/3'
_refine_ls_weighting_scheme calc
_refine_ls_wR_factor_gt 0.1011
_refine_ls_wR_factor_ref 0.1017
_reflns_Friedel_coverage 0.000
_reflns_number_gt 7067
_reflns_number_total 7282
_reflns_threshold_expression 'I > 2\s(I)'
_cod_data_source_file c9nr08321a2.cif
_cod_data_source_block aim007
_cod_original_formula_sum 'C37 H33.50 Ag Cl2 N2 O1.50 P3'
_cod_database_code 1556087
_shelx_shelxl_version_number 2018/3
_chemical_oxdiff_formula 'C148 H134 Ag4 Cl8 F6 N8 P12 '
_chemical_oxdiff_usercomment 'HW-3-149 yellow prism'
_shelx_space_group_comment
;
The symmetry employed for this shelxl refinement is uniquely defined
by the following loop, which should always be used as a source of
symmetry information in preference to the above space-group names.
They are only intended as comments.
;
_reflns_odcompleteness_completeness 99.95
_reflns_odcompleteness_iscentric 1
_reflns_odcompleteness_theta 75.12
_olex2_refinement_description
;
1. Fixed Uiso
 At 1.2 times of:
  All C(H) groups, All C(H,H) groups, All N(H) groups
2. Others
 Sof(Ag1A)=1-FVAR(1)
 Sof(Ag1)=FVAR(1)
3.a Secondary CH2 refined with riding coordinates:
 C37(H37A,H37B)
3.b Aromatic/amide H refined with riding coordinates:
 N1(H1A), N2(H1B), C36(H36), C3(H3), C8(H8), C2(H2), C14(H14), C6(H6), C5(H5),
 C18(H18), C35(H35), C12(H12), C9(H9), C26(H26), C32(H32), C4(H4), C17(H17),
 C34(H34), C30(H30), C24(H24), C16(H16), C10(H10), C15(H15), C11(H11), C28(H28),
  C33(H33), C22(H22), C20(H20), C27(H27), C29(H29), C23(H23), C21(H21)
;
_olex2_submission_special_instructions 'No special instructions were received'
_oxdiff_exptl_absorpt_empirical_details
;
Empirical correction (ABSPACK) includes:
- Absorption correction using spherical harmonics
- Frame scaling
;
_oxdiff_exptl_absorpt_empirical_full_max 3.162
_oxdiff_exptl_absorpt_empirical_full_min 0.517

loop_
_space_group_symop_operation_xyz
'x, y, z'
'-x, y, -z+1/2'
'-x, -y, -z'
'x, -y, z-1/2'

loop_
_atom_site_label
_atom_site_type_symbol
_atom_site_fract_x
_atom_site_fract_y
_atom_site_fract_z
_atom_site_U_iso_or_equiv
_atom_site_adp_type
_atom_site_occupancy
_atom_site_site_symmetry_order
_atom_site_calc_flag
_atom_site_refinement_flags_posn
_atom_site_refinement_flags_adp
_atom_site_refinement_flags_occupancy
_atom_site_disorder_assembly
_atom_site_disorder_group
Ag1 Ag 0.48443(4) 0.36186(13) 0.81775(3) 0.01697(15) Uani 0.920(11) 1 d . . . A 1
P1 P 0.33965(5) 0.23324(5) 0.79655(3) 0.01840(14) Uani 1 1 d . . . . .
P2 P 0.33185(5) 0.29858(5) 0.66056(3) 0.02013(14) Uani 1 1 d . . . . .
P3 P 0.47041(5) 0.55448(5) 0.81653(3) 0.02111(15) Uani 1 1 d . . . . .
Cl1 Cl 0.04423(8) -0.06972(7) 0.92610(4) 0.0471(2) Uani 1 1 d . . . . .
Cl2 Cl -0.09173(7) -0.13631(8) 0.82280(5) 0.0525(2) Uani 1 1 d . . . . .
O1 O 0.07723(16) 0.14234(17) 0.72791(11) 0.0316(5) Uani 1 1 d . . . . .
N1 N 0.27581(17) 0.25052(18) 0.72642(10) 0.0210(4) Uani 1 1 d . . . . .
H1A H 0.210614 0.233554 0.724573 0.025 Uiso 1 1 calc R . . . .
N3 N 0.000000 0.1917(3) 0.750000 0.0253(7) Uani 1 2 d S T P . .
O2 O 0.000000 0.2866(3) 0.750000 0.0460(8) Uani 1 2 d S T P . .
N2 N 0.500000 0.6103(2) 0.750000 0.0236(6) Uani 1 2 d S T P A .
H1B H 0.500001 0.676854 0.750000 0.028 Uiso 1 2 calc RS T P . .
C7 C 0.2319(2) 0.2552(2) 0.85203(13) 0.0219(5) Uani 1 1 d . . . . .
C13 C 0.3236(2) 0.2003(2) 0.59837(13) 0.0240(5) Uani 1 1 d . . . . .
C1 C 0.3650(2) 0.0949(2) 0.80164(12) 0.0201(5) Uani 1 1 d . . . . .
C31 C 0.5522(2) 0.6184(2) 0.87688(13) 0.0242(5) Uani 1 1 d . . . . .
C25 C 0.3409(2) 0.6088(2) 0.83703(14) 0.0264(6) Uani 1 1 d . . . . .
C36 C 0.6071(2) 0.7082(2) 0.86258(14) 0.0267(6) Uani 1 1 d . . . . .
H36 H 0.605140 0.734819 0.821362 0.032 Uiso 1 1 calc R . . . .
C3 C 0.4767(2) -0.0431(2) 0.83877(15) 0.0302(6) Uani 1 1 d . . . . .
H3 H 0.537244 -0.064591 0.859730 0.036 Uiso 1 1 calc R . . . .
C8 C 0.1763(2) 0.1779(2) 0.88286(14) 0.0281(6) Uani 1 1 d . . . . .
H8 H 0.196548 0.109122 0.878566 0.034 Uiso 1 1 calc R . . . .
C2 C 0.4552(2) 0.0619(2) 0.83269(14) 0.0250(5) Uani 1 1 d . . . . .
H2 H 0.501573 0.110360 0.849530 0.030 Uiso 1 1 calc R . . . .
C14 C 0.4000(2) 0.2021(3) 0.55032(14) 0.0319(6) Uani 1 1 d . . . . .
H14 H 0.452822 0.251777 0.551598 0.038 Uiso 1 1 calc R . . . .
C19 C 0.2359(2) 0.3933(2) 0.63304(15) 0.0278(6) Uani 1 1 d . . . . .
C6 C 0.2965(2) 0.0214(2) 0.77591(14) 0.0261(6) Uani 1 1 d . . . . .
H6 H 0.236246 0.042444 0.754497 0.031 Uiso 1 1 calc R . . . .
C5 C 0.3186(2) -0.0826(2) 0.78246(15) 0.0295(6) Uani 1 1 d . . . . .
H5 H 0.272724 -0.131520 0.765675 0.035 Uiso 1 1 calc R . . . .
C18 C 0.2456(2) 0.1245(3) 0.59633(15) 0.0310(6) Uani 1 1 d . . . . .
H18 H 0.193866 0.122570 0.627660 0.037 Uiso 1 1 calc R . . . .
C35 C 0.6652(2) 0.7587(3) 0.90938(16) 0.0341(7) Uani 1 1 d . . . . .
H35 H 0.702434 0.818439 0.899296 0.041 Uiso 1 1 calc R . . . .
C12 C 0.2020(2) 0.3583(2) 0.86046(15) 0.0290(6) Uani 1 1 d . . . . .
H12 H 0.240692 0.410632 0.841144 0.035 Uiso 1 1 calc R . . . .
C9 C 0.0892(3) 0.2040(3) 0.92063(16) 0.0378(7) Uani 1 1 d . . . . .
H9 H 0.051733 0.152415 0.941562 0.045 Uiso 1 1 calc R . . . .
C26 C 0.2673(2) 0.6177(3) 0.78796(17) 0.0355(7) Uani 1 1 d . . . . .
H26 H 0.285098 0.596978 0.746864 0.043 Uiso 1 1 calc R . . . .
C32 C 0.5580(3) 0.5783(3) 0.93859(15) 0.0373(7) Uani 1 1 d . . . . .
H32 H 0.523831 0.516704 0.948338 0.045 Uiso 1 1 calc R . . . .
C4 C 0.4089(2) -0.1150(2) 0.81391(16) 0.0320(6) Uani 1 1 d . . . . .
H4 H 0.423306 -0.185272 0.818086 0.038 Uiso 1 1 calc R . . . .
C17 C 0.2454(3) 0.0523(3) 0.54751(17) 0.0407(8) Uani 1 1 d . . . . .
H17 H 0.194141 0.001106 0.546678 0.049 Uiso 1 1 calc R . . . .
C34 C 0.6676(3) 0.7198(3) 0.97116(17) 0.0396(8) Uani 1 1 d . . . . .
H34 H 0.704947 0.754475 1.002756 0.048 Uiso 1 1 calc R . . . .
C30 C 0.3122(3) 0.6415(3) 0.89756(19) 0.0406(8) Uani 1 1 d . . . . .
H30 H 0.359681 0.636272 0.931088 0.049 Uiso 1 1 calc R . . . .
C24 C 0.1666(3) 0.4404(3) 0.67453(19) 0.0408(8) Uani 1 1 d . . . . .
H24 H 0.164335 0.420338 0.717125 0.049 Uiso 1 1 calc R . . . .
C16 C 0.3211(3) 0.0556(3) 0.49970(16) 0.0429(8) Uani 1 1 d . . . . .
H16 H 0.320084 0.007150 0.466891 0.052 Uiso 1 1 calc R . . . .
C10 C 0.0592(2) 0.3061(3) 0.92675(17) 0.0391(8) Uani 1 1 d . . . . .
H10 H 0.000474 0.322872 0.951031 0.047 Uiso 1 1 calc R . . . .
C15 C 0.3980(3) 0.1312(3) 0.50112(16) 0.0419(8) Uani 1 1 d . . . . .
H15 H 0.448163 0.134205 0.468944 0.050 Uiso 1 1 calc R . . . .
C11 C 0.1155(3) 0.3834(3) 0.89720(17) 0.0384(7) Uani 1 1 d . . . . .
H11 H 0.095383 0.452119 0.901915 0.046 Uiso 1 1 calc R . . . .
C37 C 0.0194(3) -0.0623(3) 0.84316(17) 0.0392(7) Uani 1 1 d . . . . .
H37A H 0.007942 0.009296 0.831119 0.047 Uiso 1 1 calc R . . . .
H37B H 0.079944 -0.087612 0.819830 0.047 Uiso 1 1 calc R . . . .
C28 C 0.1408(3) 0.6893(3) 0.8600(2) 0.0502(10) Uani 1 1 d . . . . .
H28 H 0.074126 0.715702 0.867671 0.060 Uiso 1 1 calc R . . . .
C33 C 0.6146(3) 0.6298(3) 0.98559(18) 0.0454(9) Uani 1 1 d . . . . .
H33 H 0.616638 0.603398 1.026868 0.055 Uiso 1 1 calc R . . . .
C22 C 0.1032(3) 0.5493(3) 0.5901(2) 0.0508(10) Uani 1 1 d . . . . .
H22 H 0.059763 0.602428 0.575920 0.061 Uiso 1 1 calc R . . . .
C20 C 0.2368(3) 0.4245(3) 0.5703(2) 0.0509(10) Uani 1 1 d . . . . .
H20 H 0.282797 0.393256 0.541735 0.061 Uiso 1 1 calc R . . . .
C27 C 0.1683(3) 0.6570(3) 0.7997(2) 0.0453(9) Uani 1 1 d . . . . .
H27 H 0.119933 0.661584 0.766621 0.054 Uiso 1 1 calc R . . . .
C29 C 0.2122(3) 0.6824(3) 0.9085(2) 0.0534(10) Uani 1 1 d . . . . .
H29 H 0.194081 0.705070 0.949121 0.064 Uiso 1 1 calc R . . . .
C23 C 0.1001(3) 0.5181(3) 0.6525(2) 0.0540(10) Uani 1 1 d . . . . .
H23 H 0.052964 0.549098 0.680472 0.065 Uiso 1 1 calc R . . . .
C21 C 0.1702(3) 0.5020(4) 0.5490(2) 0.0630(13) Uani 1 1 d . . . . .
H21 H 0.171429 0.521620 0.506331 0.076 Uiso 1 1 calc R . . . .
Ag1A Ag 0.4860(5) 0.324(4) 0.8197(4) 0.031(5) Uani 0.080(11) 1 d . . . A 2

loop_
_atom_site_aniso_label
_atom_site_aniso_U_11
_atom_site_aniso_U_22
_atom_site_aniso_U_33
_atom_site_aniso_U_23
_atom_site_aniso_U_13
_atom_site_aniso_U_12
Ag1 0.01580(14) 0.0163(4) 0.01883(14) 0.00049(14) -0.00133(9) -0.00032(13)
P1 0.0151(3) 0.0203(3) 0.0198(3) 0.0005(2) -0.0022(2) 0.0003(2)
P2 0.0150(3) 0.0236(3) 0.0219(3) 0.0048(2) -0.0023(2) -0.0005(2)
P3 0.0214(3) 0.0212(3) 0.0207(3) 0.0025(2) -0.0047(2) -0.0025(2)
Cl1 0.0633(5) 0.0456(5) 0.0323(4) -0.0036(3) -0.0058(4) -0.0021(4)
Cl2 0.0374(4) 0.0647(6) 0.0553(6) 0.0043(4) -0.0135(4) -0.0120(4)
O1 0.0156(9) 0.0441(13) 0.0352(12) -0.0065(9) 0.0018(8) 0.0026(8)
N1 0.0151(9) 0.0271(11) 0.0207(10) 0.0020(9) -0.0033(8) -0.0016(8)
N3 0.0196(15) 0.0325(18) 0.0237(16) 0.000 -0.0031(12) 0.000
O2 0.0430(19) 0.0338(18) 0.061(2) 0.000 0.0009(17) 0.000
N2 0.0330(17) 0.0163(14) 0.0215(16) 0.000 -0.0044(13) 0.000
C7 0.0186(11) 0.0264(13) 0.0206(12) -0.0031(10) -0.0043(9) -0.0006(10)
C13 0.0195(12) 0.0328(14) 0.0196(12) 0.0031(10) -0.0036(10) 0.0022(10)
C1 0.0185(11) 0.0211(12) 0.0208(12) 0.0016(10) 0.0019(9) 0.0007(9)
C31 0.0231(13) 0.0271(13) 0.0225(13) -0.0021(11) -0.0053(10) 0.0030(10)
C25 0.0259(13) 0.0219(13) 0.0314(15) 0.0025(11) -0.0005(11) -0.0043(10)
C36 0.0222(12) 0.0293(14) 0.0285(14) -0.0033(11) -0.0014(11) -0.0008(11)
C3 0.0295(14) 0.0289(15) 0.0322(16) 0.0068(12) -0.0068(12) 0.0040(11)
C8 0.0287(14) 0.0299(14) 0.0256(14) -0.0035(11) 0.0032(11) -0.0036(11)
C2 0.0241(13) 0.0264(13) 0.0244(13) 0.0000(11) -0.0042(10) -0.0016(11)
C14 0.0251(13) 0.0482(18) 0.0223(14) 0.0026(13) -0.0013(11) -0.0022(13)
C19 0.0165(12) 0.0264(14) 0.0406(16) 0.0107(12) -0.0059(11) -0.0036(10)
C6 0.0195(12) 0.0276(14) 0.0311(14) -0.0018(11) -0.0029(11) 0.0006(10)
C5 0.0245(13) 0.0247(14) 0.0394(16) -0.0030(12) -0.0009(12) -0.0042(11)
C18 0.0264(14) 0.0412(16) 0.0253(14) -0.0031(12) -0.0030(11) -0.0047(12)
C35 0.0243(13) 0.0345(16) 0.0434(18) -0.0114(14) -0.0031(12) -0.0010(12)
C12 0.0266(14) 0.0299(15) 0.0305(15) -0.0049(11) 0.0007(12) 0.0013(11)
C9 0.0345(16) 0.0464(19) 0.0326(16) -0.0094(14) 0.0092(13) -0.0114(14)
C26 0.0270(15) 0.0388(16) 0.0407(18) 0.0101(14) -0.0044(13) -0.0046(13)
C32 0.0513(19) 0.0357(16) 0.0248(15) 0.0016(13) -0.0104(13) -0.0067(14)
C4 0.0331(15) 0.0206(13) 0.0421(17) 0.0061(12) 0.0000(13) 0.0028(12)
C17 0.0411(18) 0.0461(19) 0.0349(17) -0.0060(14) -0.0061(14) -0.0068(15)
C34 0.0357(16) 0.0435(18) 0.0397(18) -0.0189(15) -0.0184(14) 0.0100(14)
C30 0.0293(16) 0.048(2) 0.044(2) -0.0131(15) 0.0032(14) -0.0024(13)
C24 0.0370(17) 0.0388(17) 0.047(2) -0.0026(15) -0.0098(15) 0.0132(14)
C16 0.0475(19) 0.055(2) 0.0265(16) -0.0127(15) -0.0065(14) 0.0071(16)
C10 0.0260(14) 0.052(2) 0.0393(17) -0.0176(15) 0.0034(13) 0.0026(14)
C15 0.0362(17) 0.067(2) 0.0230(15) -0.0030(15) 0.0006(13) 0.0059(16)
C11 0.0343(17) 0.0401(17) 0.0408(18) -0.0131(14) -0.0011(14) 0.0088(14)
C37 0.0366(17) 0.0449(19) 0.0362(18) 0.0056(14) -0.0063(14) -0.0061(14)
C28 0.0266(16) 0.0313(17) 0.093(3) -0.0006(18) 0.0096(18) 0.0023(13)
C33 0.059(2) 0.048(2) 0.0294(17) -0.0016(14) -0.0189(16) 0.0044(17)
C22 0.0315(17) 0.0341(18) 0.087(3) 0.0212(19) -0.0169(18) 0.0039(14)
C20 0.0349(18) 0.069(3) 0.049(2) 0.033(2) 0.0056(15) 0.0159(17)
C27 0.0276(16) 0.0389(18) 0.069(3) 0.0168(17) -0.0084(16) -0.0020(14)
C29 0.0372(19) 0.055(2) 0.068(3) -0.024(2) 0.0153(18) -0.0048(17)
C23 0.048(2) 0.046(2) 0.068(3) -0.006(2) -0.0135(19) 0.0222(18)
C21 0.039(2) 0.076(3) 0.073(3) 0.052(3) 0.0010(19) 0.012(2)
Ag1A 0.0132(16) 0.060(13) 0.0206(17) -0.008(3) -0.0055(12) -0.008(3)

loop_
_atom_type_symbol
_atom_type_description
_atom_type_scat_dispersion_real
_atom_type_scat_dispersion_imag
_atom_type_scat_source
C C 0.0181 0.0091 'International Tables Vol C Tables 4.2.6.8 and 6.1.1.4'
H H 0.0000 0.0000 'International Tables Vol C Tables 4.2.6.8 and 6.1.1.4'
Ag Ag 0.1306 4.2820 'International Tables Vol C Tables 4.2.6.8 and 6.1.1.4'
Cl Cl 0.3639 0.7018 'International Tables Vol C Tables 4.2.6.8 and 6.1.1.4'
N N 0.0311 0.0180 'International Tables Vol C Tables 4.2.6.8 and 6.1.1.4'
O O 0.0492 0.0322 'International Tables Vol C Tables 4.2.6.8 and 6.1.1.4'
P P 0.2955 0.4335 'International Tables Vol C Tables 4.2.6.8 and 6.1.1.4'

loop_
_geom_angle_atom_site_label_1
_geom_angle_atom_site_label_2
_geom_angle_atom_site_label_3
_geom_angle
_geom_angle_site_symmetry_1
_geom_angle_site_symmetry_3
P1 Ag1 Ag1 85.78(2) . 2_656
P2 Ag1 Ag1 92.89(3) 2_656 2_656
P2 Ag1 P1 119.81(7) 2_656 .
P3 Ag1 Ag1 89.983(19) . 2_656
P3 Ag1 P1 127.09(3) . .
P3 Ag1 P2 113.07(5) . 2_656
N1 P1 Ag1 114.66(8) . .
N1 P1 C7 99.84(11) . .
N1 P1 C1 105.41(12) . .
N1 P1 Ag1A 120.9(7) . .
C7 P1 Ag1 109.64(9) . .
C7 P1 Ag1A 113.8(4) . .
C1 P1 Ag1 120.47(9) . .
C1 P1 C7 104.46(12) . .
C1 P1 Ag1A 110.7(11) . .
N1 P2 Ag1 111.58(8) . 2_656
N1 P2 C13 107.83(12) . .
N1 P2 C19 102.95(13) . .
N1 P2 Ag1A 108.9(3) . 2_656
C13 P2 Ag1 114.14(9) . 2_656
C13 P2 C19 101.68(14) . .
C13 P2 Ag1A 106.2(8) . 2_656
C19 P2 Ag1 117.51(10) . 2_656
C19 P2 Ag1A 127.9(10) . 2_656
N2 P3 Ag1 115.97(11) . .
N2 P3 C31 105.15(12) . .
N2 P3 C25 103.87(11) . .
N2 P3 Ag1A 116.72(18) . .
C31 P3 Ag1 113.67(9) . .
C31 P3 C25 100.14(13) . .
C31 P3 Ag1A 113.33(17) . .
C25 P3 Ag1 116.20(9) . .
C25 P3 Ag1A 115.74(15) . .
P2 N1 P1 124.01(13) . .
O1 N3 O1 119.2(3) 2_556 .
O2 N3 O1 120.40(17) . 2_556
O2 N3 O1 120.40(17) . .
P3 N2 P3 126.9(2) 2_656 .
C8 C7 P1 124.8(2) . .
C8 C7 C12 119.3(3) . .
C12 C7 P1 115.8(2) . .
C14 C13 P2 117.5(2) . .
C18 C13 P2 123.5(2) . .
C18 C13 C14 119.0(3) . .
C2 C1 P1 118.4(2) . .
C2 C1 C6 119.3(2) . .
C6 C1 P1 122.3(2) . .
C36 C31 P3 120.9(2) . .
C36 C31 C32 118.9(3) . .
C32 C31 P3 120.1(2) . .
C26 C25 P3 117.4(2) . .
C30 C25 P3 124.4(2) . .
C30 C25 C26 118.2(3) . .
C31 C36 C35 120.6(3) . .
C4 C3 C2 120.2(3) . .
C7 C8 C9 119.6(3) . .
C1 C2 C3 120.4(3) . .
C15 C14 C13 120.8(3) . .
C24 C19 P2 121.7(2) . .
C20 C19 P2 119.6(3) . .
C20 C19 C24 118.5(3) . .
C5 C6 C1 119.7(3) . .
C6 C5 C4 120.6(3) . .
C17 C18 C13 119.8(3) . .
C34 C35 C36 119.9(3) . .
C11 C12 C7 120.7(3) . .
C10 C9 C8 120.1(3) . .
C27 C26 C25 120.8(4) . .
C33 C32 C31 120.4(3) . .
C3 C4 C5 119.8(3) . .
C18 C17 C16 120.7(3) . .
C33 C34 C35 119.9(3) . .
C25 C30 C29 120.3(4) . .
C19 C24 C23 119.9(4) . .
C15 C16 C17 119.8(3) . .
C11 C10 C9 120.5(3) . .
C14 C15 C16 119.9(3) . .
C10 C11 C12 119.7(3) . .
Cl2 C37 Cl1 110.65(19) . .
C29 C28 C27 119.6(3) . .
C34 C33 C32 120.2(3) . .
C21 C22 C23 119.3(3) . .
C19 C20 C21 121.0(4) . .
C28 C27 C26 120.5(4) . .
C28 C29 C30 120.6(4) . .
C22 C23 C24 120.8(4) . .
C22 C21 C20 120.5(4) . .
P1 Ag1A P2 140(2) . 2_656
P1 Ag1A P3 117.4(11) . .
P1 Ag1A Ag1A 83.5(4) . 2_656
P2 Ag1A P3 102.0(10) 2_656 .
P2 Ag1A Ag1A 93.1(3) 2_656 2_656
Ag1A Ag1A P3 89.19(16) 2_656 .

loop_
_geom_bond_atom_site_label_1
_geom_bond_atom_site_label_2
_geom_bond_distance
_geom_bond_site_symmetry_2
Ag1 Ag1 2.8666(10) 2_656
Ag1 P1 2.5227(14) .
Ag1 P2 2.5211(9) 2_656
Ag1 P3 2.4958(18) .
P1 N1 1.695(2) .
P1 C7 1.821(3) .
P1 C1 1.820(3) .
P1 Ag1A 2.26(2) .
P2 N1 1.673(2) .
P2 C13 1.823(3) .
P2 C19 1.823(3) .
P2 Ag1A 2.381(13) 2_656
P3 N2 1.6141(16) .
P3 C31 1.835(3) .
P3 C25 1.844(3) .
P3 Ag1A 2.98(5) .
Cl1 C37 1.769(4) .
Cl2 C37 1.761(4) .
O1 N3 1.261(3) .
N3 O2 1.226(5) .
C7 C8 1.384(4) .
C7 C12 1.397(4) .
C13 C14 1.401(4) .
C13 C18 1.396(4) .
C1 C2 1.388(4) .
C1 C6 1.399(4) .
C31 C36 1.388(4) .
C31 C32 1.395(4) .
C25 C26 1.397(4) .
C25 C30 1.386(5) .
C36 C35 1.392(4) .
C3 C2 1.390(4) .
C3 C4 1.372(5) .
C8 C9 1.404(4) .
C14 C15 1.380(5) .
C19 C24 1.381(5) .
C19 C20 1.375(5) .
C6 C5 1.380(4) .
C5 C4 1.391(4) .
C18 C17 1.385(5) .
C35 C34 1.389(5) .
C12 C11 1.383(4) .
C9 C10 1.380(5) .
C26 C27 1.381(5) .
C32 C33 1.390(5) .
C17 C16 1.391(5) .
C34 C33 1.380(6) .
C30 C29 1.397(5) .
C24 C23 1.393(5) .
C16 C15 1.383(6) .
C10 C11 1.376(5) .
C28 C27 1.375(6) .
C28 C29 1.367(7) .
C22 C23 1.369(6) .
C22 C21 1.357(7) .
C20 C21 1.386(5) .
Ag1A Ag1A 2.943(16) 2_656
